data_7237349
loop_
_publ_author_name
'Gruzdev, Dmitry A.'
'Nuraeva, Alla S.'
'Slepukhin, Pavel A.'
'Levit, Galina L.'
'Zelenovskiy, Pavel S.'
'Shur, Vladimir Ya.'
'Krasnov, Victor P.'

_publ_section_title
;
 Piezoactive amino acid derivatives containing fragments of planar-chiral
 ortho-carboranes
;
_journal_issue 32
_journal_name_full 'Journal of Materials Chemistry C'
_journal_page_first 8638
_journal_paper_doi 10.1039/C8TC02266F
_journal_volume 6
_journal_year 2018
_chemical_absolute_configuration (S,R)
_chemical_formula_moiety 'C16 H36 B10 N2 O4'
_chemical_formula_sum 'C16 H36 B10 N2 O4'
_chemical_formula_weight 428.57
_chemical_melting_point 501.5(5)
_chemical_name_common
;
(S,R)-tert-Butyl N-(3-acetamido-1,2-dicarba-closo-dodecaboran-1-yl)acetyl-tert-leucinate
;
_chemical_name_systematic
; 
(S,R)-tert-Butyl N-(3-acetamido-1,2-dicarba-closo-dodecaboran-1-yl)acetyl-tert-leucinate
;
_space_group_IT_number 4
_space_group_name_Hall 'P 2yb'
_space_group_name_H-M_alt 'P 1 21 1'
_symmetry_cell_setting monoclinic
_symmetry_space_group_name_H-M 'P 1 21 1'
_atom_sites_solution_hydrogens geom
_atom_sites_solution_primary direct
_atom_sites_solution_secondary difmap
_audit_creation_method SHELXL-97
_audit_update_record
;
2018-04-23 deposited with the CCDC.
2018-07-05 downloaded from the CCDC.
;
_cell_angle_alpha 90.00
_cell_angle_beta 102.89(4)
_cell_angle_gamma 90.00
_cell_formula_units_Z 2
_cell_length_a 10.440(4)
_cell_length_b 9.605(5)
_cell_length_c 13.592(8)
_cell_measurement_reflns_used 1281
_cell_measurement_temperature 295(2)
_cell_measurement_theta_max 65.2588
_cell_measurement_theta_min 3.3311
_cell_volume 1328.6(12)
_computing_cell_refinement
;
CrysAlis RED, Oxford Diffraction Ltd.,
Version 1.171.29.9 (release 23-03-2006 CrysAlis171 .NET)
(compiled Mar 23 2006,23:39:28)
;
_computing_data_collection
;
CrysAlis CCD, Oxford Diffraction Ltd.,
Version 1.171.29.9 (release 23-03-2006 CrysAlis171 .NET)
(compiled Mar 23 2006,23:39:28)
;
_computing_data_reduction
;
CrysAlis RED, Oxford Diffraction Ltd.,
Version 1.171.29.9 (release 23-03-2006 CrysAlis171 .NET)
(compiled Mar 23 2006,23:39:28)
;
_computing_molecular_graphics 'Bruker SHELXTL'
_computing_publication_material 'Bruker SHELXTL'
_computing_structure_refinement 'SHELXL-97 (Sheldrick, 1997)'
_computing_structure_solution 'SHELXS-97 (Sheldrick, 1990)'
_diffrn_ambient_temperature 293(2)
_diffrn_measured_fraction_theta_full 0.997
_diffrn_measured_fraction_theta_max 0.997
_diffrn_measurement_device_type 'Xcalibur 3'
_diffrn_measurement_method 'phi and omega scans'
_diffrn_radiation_monochromator graphite
_diffrn_radiation_source 'fine-focus sealed tube'
_diffrn_radiation_type CuK\a
_diffrn_radiation_wavelength 1.54184
_diffrn_reflns_av_R_equivalents 0.0978
_diffrn_reflns_av_sigmaI/netI 0.0952
_diffrn_reflns_limit_h_max 12
_diffrn_reflns_limit_h_min -12
_diffrn_reflns_limit_k_max 11
_diffrn_reflns_limit_k_min -10
_diffrn_reflns_limit_l_max 16
_diffrn_reflns_limit_l_min -15
_diffrn_reflns_number 16411
_diffrn_reflns_theta_full 65.68
_diffrn_reflns_theta_max 65.68
_diffrn_reflns_theta_min 3.34
_exptl_absorpt_coefficient_mu 0.518
_exptl_absorpt_correction_T_max 1.37005
_exptl_absorpt_correction_T_min 0.40868
_exptl_absorpt_correction_type multi-scan
_exptl_absorpt_process_details
;
CrysAlis RED, Oxford Diffraction Ltd.,
Version 1.171.29.9 (release 23-03-2006 CrysAlis171 .NET)
(compiled Mar 23 2006,23:39:28)
Empirical absorption correction using spherical harmonics,
 implemented in SCALE3 ABSPACK scaling algorithm.
;
_exptl_crystal_colour colorless
_exptl_crystal_density_diffrn 1.071
_exptl_crystal_density_method 'not measured'
_exptl_crystal_description plate
_exptl_crystal_F_000 456
_exptl_crystal_recrystallization_method 'Re-crystallisation from solvent: H2O-MeOH'
_exptl_crystal_size_max 0.43
_exptl_crystal_size_mid 0.22
_exptl_crystal_size_min 0.04
_refine_diff_density_max 0.141
_refine_diff_density_min -0.225
_refine_diff_density_rms 0.041
_refine_ls_extinction_method none
_refine_ls_goodness_of_fit_ref 1.001
_refine_ls_hydrogen_treatment mixed
_refine_ls_matrix_type full
_refine_ls_number_parameters 345
_refine_ls_number_reflns 2440
_refine_ls_number_restraints 1
_refine_ls_restrained_S_all 1.001
_refine_ls_R_factor_all 0.0879
_refine_ls_R_factor_gt 0.0529
_refine_ls_shift/su_max 0.000
_refine_ls_shift/su_mean 0.000
_refine_ls_structure_factor_coef Fsqd
_refine_ls_weighting_details 'calc w=1/[\s^2^(Fo^2^)+(0.0280P)^2^+0.0000P] where P=(Fo^2^+2Fc^2^)/3'
_refine_ls_weighting_scheme calc
_refine_ls_wR_factor_gt 0.1020
_refine_ls_wR_factor_ref 0.1064
_reflns_number_gt 1124
_reflns_number_total 2440
_reflns_threshold_expression >2sigma(I)
_cod_data_source_file c8tc02266f2.cif
_cod_data_source_block dc1_CCDC2
_cod_depositor_comments
;
The following automatic conversions were performed:

data item '_chemical_melting_point' value '501-502 K' was changed to
'501.5(5)' -- the average value was taken and precision was
estimated.

data item '_symmetry_cell_setting' value 'Monoclinic' was changed to
'monoclinic' in accordance with the
/home/saulius/struct/COD-crude-data/automatic-downloads/DataCite-retrospective/RSC/depositions/lib/dictionaries/cif_core.dic
dictionary named 'cif_core.dic' version 2.4.2 last updated on
2011-04-26.

Automatic conversion script
Id: cif_fix_values 6909 2019-04-08 15:41:33Z antanas 
;
_cod_original_cell_volume 1328.7(12)
_cod_original_sg_symbol_H-M P2(1)
_cod_database_code 7237349

loop_
_symmetry_equiv_pos_as_xyz
'x, y, z'
'-x, y+1/2, -z'

loop_
_atom_site_label
_atom_site_type_symbol
_atom_site_fract_x
_atom_site_fract_y
_atom_site_fract_z
_atom_site_U_iso_or_equiv
_atom_site_adp_type
_atom_site_occupancy
_atom_site_symmetry_multiplicity
_atom_site_calc_flag
_atom_site_refinement_flags
N1 N 1.0522(5) 0.1501(5) 1.1733(4) 0.0563(14) Uani 1 1 d .
O1 O 1.1270(4) 0.3683(4) 1.1993(3) 0.0810(14) Uani 1 1 d .
B1 B 0.5840(7) 0.1794(11) 1.0419(6) 0.078(2) Uani 1 1 d .
H1B H 0.470(6) 0.189(6) 1.011(4) 0.11(2) Uiso 1 1 d .
C1 C 0.6779(7) 0.2748(6) 0.6386(5) 0.0672(18) Uani 1 1 d .
B2 B 0.6476(7) 0.1870(11) 1.1744(6) 0.079(2) Uani 1 1 d .
H2B H 0.587(5) 0.210(5) 1.231(3) 0.062(16) Uiso 1 1 d .
N2 N 0.8552(5) 0.1678(5) 0.7651(3) 0.0544(12) Uani 1 1 d .
H2A H 0.854(6) 0.085(6) 0.761(4) 0.08(2) Uiso 1 1 d .
O2 O 0.9332(4) 0.3558(4) 0.8598(3) 0.0766(14) Uani 1 1 d .
C2 C 0.8253(6) 0.2422(6) 0.6703(4) 0.0581(17) Uani 1 1 d .
H2 H 0.874(6) 0.369(8) 0.670(5) 0.13(3) Uiso 1 1 d .
O3 O 0.6392(5) 0.3826(5) 0.6022(4) 0.1095(19) Uani 1 1 d .
B3 B 0.7952(9) 0.0921(8) 1.2009(7) 0.069(2) Uani 1 1 d .
H3 H 0.8437 0.0325 1.2688 0.083 Uiso 1 1 d R
C3 C 0.8794(6) 0.1694(8) 0.5855(4) 0.0728(17) Uani 1 1 d .
O4 O 0.6070(4) 0.1669(5) 0.6573(3) 0.0677(10) Uani 1 1 d .
B4 B 0.8322(7) 0.3235(7) 1.0748(6) 0.0541(19) Uani 1 1 d .
H4 H 0.896(4) 0.413(4) 1.061(3) 0.025(11) Uiso 1 1 d .
C4 C 1.0301(6) 0.1583(11) 0.6250(5) 0.121(3) Uani 1 1 d .
H4A H 1.0678 0.1118 0.5757 0.182 Uiso 1 1 calc R
H4B H 1.0489 0.1062 0.6868 0.182 Uiso 1 1 calc R
H4C H 1.0669 0.2500 0.6370 0.182 Uiso 1 1 calc R
B5 B 0.6698(8) 0.3322(9) 1.0967(7) 0.072(2) Uani 1 1 d .
H5 H 0.618(5) 0.440(5) 1.102(4) 0.069(18) Uiso 1 1 d .
C5 C 0.8220(8) 0.0241(8) 0.5614(6) 0.106(3) Uani 1 1 d .
H5A H 0.8581 -0.0168 0.5091 0.159 Uiso 1 1 calc R
H5B H 0.7282 0.0305 0.5390 0.159 Uiso 1 1 calc R
H5C H 0.8434 -0.0329 0.6208 0.159 Uiso 1 1 calc R
B6 B 0.6861(9) 0.0799(8) 0.9864(7) 0.068(3) Uani 1 1 d .
C6 C 0.8513(8) 0.2598(9) 0.4935(5) 0.136(4) Uani 1 1 d .
H6A H 0.8825 0.2149 0.4402 0.203 Uiso 1 1 calc R
H6B H 0.8950 0.3477 0.5088 0.203 Uiso 1 1 calc R
H6C H 0.7583 0.2748 0.4724 0.203 Uiso 1 1 calc R
B7 B 0.6587(8) 0.0324(10) 1.1074(8) 0.076(3) Uani 1 1 d .
H7 H 0.625(5) -0.076(5) 1.114(4) 0.071(18) Uiso 1 1 d .
C7 C 0.9050(6) 0.2311(5) 0.8522(5) 0.0557(15) Uani 1 1 d .
B8 B 0.8033(8) 0.2763(8) 1.1948(6) 0.064(2) Uani 1 1 d .
H8 H 0.862(4) 0.339(4) 1.259(3) 0.043(13) Uiso 1 1 d .
C8 C 0.9286(7) 0.1421(6) 0.9433(5) 0.0583(17) Uani 1 1 d .
H8B H 1.005(5) 0.127(5) 0.983(4) 0.040(16) Uiso 1 1 d .
H8A H 0.920(5) 0.047(5) 0.940(4) 0.047(15) Uiso 1 1 d .
C9 C 0.8340(4) 0.1696(6) 1.0125(4) 0.0467(12) Uani 1 1 d .
B9 B 0.6933(8) 0.2643(8) 0.9812(6) 0.060(2) Uani 1 1 d .
B10 B 0.9094(6) 0.1756(7) 1.1439(4) 0.0534(16) Uani 1 1 d .
C10 C 0.8156(6) 0.0398(6) 1.0865(5) 0.0560(17) Uani 1 1 d .
H10 H 0.852(5) -0.048(5) 1.074(4) 0.049(15) Uiso 1 1 d .
C11 C 0.4614(6) 0.1714(9) 0.6352(5) 0.0811(19) Uani 1 1 d .
C12 C 0.4210(7) 0.2840(11) 0.6962(6) 0.147(4) Uani 1 1 d .
H12A H 0.4567 0.2664 0.7665 0.220 Uiso 1 1 calc R
H12B H 0.3269 0.2870 0.6839 0.220 Uiso 1 1 calc R
H12C H 0.4533 0.3715 0.6777 0.220 Uiso 1 1 calc R
C13 C 0.4078(6) 0.1922(8) 0.5219(5) 0.101(2) Uani 1 1 d .
H13A H 0.4278 0.2848 0.5034 0.151 Uiso 1 1 calc R
H13B H 0.3143 0.1791 0.5061 0.151 Uiso 1 1 calc R
H13C H 0.4476 0.1259 0.4851 0.151 Uiso 1 1 calc R
C14 C 0.4257(7) 0.0272(10) 0.6653(7) 0.131(4) Uani 1 1 d .
H14A H 0.4584 0.0147 0.7366 0.196 Uiso 1 1 calc R
H14B H 0.4642 -0.0413 0.6294 0.196 Uiso 1 1 calc R
H14C H 0.3319 0.0168 0.6491 0.196 Uiso 1 1 calc R
H9 H 0.695(6) 0.321(8) 0.908(4) 0.13(3) Uiso 1 1 d .
C15 C 1.1504(6) 0.2432(6) 1.1969(5) 0.0594(16) Uani 1 1 d .
C16 C 1.2866(5) 0.1834(7) 1.2254(5) 0.092(2) Uani 1 1 d .
H16A H 1.3494 0.2576 1.2412 0.138 Uiso 1 1 calc R
H16B H 1.3037 0.1301 1.1700 0.138 Uiso 1 1 calc R
H16C H 1.2936 0.1242 1.2832 0.138 Uiso 1 1 calc R
H6 H 0.659(5) 0.007(6) 0.909(4) 0.082(19) Uiso 1 1 d .
H1C H 1.073(6) 0.080(6) 1.173(4) 0.05(2) Uiso 1 1 d .

loop_
_atom_site_aniso_label
_atom_site_aniso_U_11
_atom_site_aniso_U_22
_atom_site_aniso_U_33
_atom_site_aniso_U_23
_atom_site_aniso_U_13
_atom_site_aniso_U_12
N1 0.053(3) 0.034(3) 0.074(3) -0.004(3) -0.003(2) 0.008(3)
O1 0.074(3) 0.046(2) 0.109(4) 0.002(2) -0.010(3) -0.011(2)
B1 0.058(5) 0.085(5) 0.086(5) 0.006(6) 0.007(4) 0.002(5)
C1 0.076(5) 0.051(4) 0.070(4) 0.001(3) 0.007(4) 0.007(3)
B2 0.053(4) 0.110(6) 0.080(5) -0.003(6) 0.026(4) -0.003(6)
N2 0.065(3) 0.038(2) 0.056(3) -0.002(3) 0.006(2) -0.006(3)
O2 0.099(4) 0.040(2) 0.083(3) 0.003(2) 0.005(3) -0.019(2)
C2 0.068(4) 0.051(3) 0.054(4) 0.006(3) 0.010(3) -0.001(3)
O3 0.094(4) 0.069(3) 0.149(5) 0.033(3) -0.011(4) 0.007(3)
B3 0.079(6) 0.068(5) 0.062(6) 0.008(4) 0.024(5) -0.012(4)
C3 0.077(4) 0.088(4) 0.057(4) 0.007(5) 0.022(3) 0.008(5)
O4 0.058(2) 0.065(2) 0.078(3) 0.010(3) 0.011(2) 0.007(3)
B4 0.045(5) 0.041(4) 0.074(5) -0.003(3) 0.008(4) 0.007(3)
C4 0.071(5) 0.176(9) 0.122(6) -0.012(8) 0.033(4) -0.021(7)
B5 0.052(5) 0.073(5) 0.091(6) -0.002(5) 0.016(5) 0.013(4)
C5 0.121(7) 0.102(6) 0.104(6) -0.041(5) 0.042(6) -0.012(6)
B6 0.058(6) 0.058(4) 0.080(7) -0.002(4) -0.005(5) -0.012(4)
C6 0.184(10) 0.151(8) 0.080(6) 0.017(6) 0.047(6) 0.023(8)
B7 0.044(5) 0.086(6) 0.097(7) 0.014(5) 0.016(5) -0.016(4)
C7 0.056(4) 0.052(3) 0.062(4) -0.001(3) 0.019(3) 0.002(3)
B8 0.050(5) 0.069(5) 0.073(6) -0.006(4) 0.012(4) 0.005(4)
C8 0.060(4) 0.058(4) 0.056(4) 0.000(3) 0.010(3) 0.014(4)
C9 0.043(3) 0.044(3) 0.050(3) 0.005(3) 0.004(2) -0.001(3)
B9 0.049(5) 0.062(4) 0.064(5) 0.002(4) 0.002(4) 0.013(4)
B10 0.065(4) 0.045(3) 0.048(3) -0.008(4) 0.008(3) -0.011(4)
C10 0.052(4) 0.044(3) 0.072(5) 0.002(3) 0.015(3) -0.004(3)
C11 0.047(4) 0.103(5) 0.088(5) -0.003(6) 0.004(3) 0.008(5)
C12 0.075(6) 0.221(11) 0.132(8) -0.098(9) -0.002(5) 0.043(7)
C13 0.089(5) 0.109(6) 0.089(5) -0.014(5) -0.014(4) 0.005(5)
C14 0.077(6) 0.152(9) 0.157(9) 0.048(8) 0.011(6) -0.027(6)
C15 0.061(4) 0.054(3) 0.058(4) -0.003(3) 0.002(3) -0.001(3)
C16 0.057(4) 0.085(4) 0.126(6) 0.008(5) 0.002(4) 0.020(5)

loop_
_atom_type_symbol
_atom_type_description
_atom_type_scat_dispersion_real
_atom_type_scat_dispersion_imag
_atom_type_scat_source
C C 0.0181 0.0000 'International Tables Vol C Tables 4.2.6.8 and 6.1.1.4'
H H 0.0000 0.0000 'International Tables Vol C Tables 4.2.6.8 and 6.1.1.4'
O O 0.0492 0.0000 'International Tables Vol C Tables 4.2.6.8 and 6.1.1.4'
N N 0.0311 0.0000 'International Tables Vol C Tables 4.2.6.8 and 6.1.1.4'
B B 0.0090 0.0000 'International Tables Vol C Tables 4.2.6.8 and 6.1.1.4'

loop_
_geom_angle_atom_site_label_1
_geom_angle_atom_site_label_2
_geom_angle_atom_site_label_3
_geom_angle
C15 N1 B10 128.7(5)
C15 N1 H1C 115(5)
B10 N1 H1C 117(5)
B6 B1 B9 61.3(4)
B6 B1 B7 61.9(5)
B9 B1 B7 110.5(6)
B6 B1 B2 109.8(6)
B9 B1 B2 108.8(6)
B7 B1 B2 59.7(5)
B6 B1 B5 109.5(6)
B9 B1 B5 59.8(5)
B7 B1 B5 108.9(5)
B2 B1 B5 60.4(5)
B6 B1 H1B 124(3)
B9 B1 H1B 121(3)
B7 B1 H1B 123(3)
B2 B1 H1B 119(3)
B5 B1 H1B 117(3)
O3 C1 O4 127.7(7)
O3 C1 C2 121.7(7)
O4 C1 C2 110.7(5)
B3 B2 B7 60.8(5)
B3 B2 B1 107.4(6)
B7 B2 B1 59.6(5)
B3 B2 B5 107.5(5)
B7 B2 B5 108.7(5)
B1 B2 B5 60.3(5)
B3 B2 B8 59.7(4)
B7 B2 B8 108.7(5)
B1 B2 B8 107.2(6)
B5 B2 B8 59.4(5)
B3 B2 H2B 124(2)
B7 B2 H2B 129(3)
B1 B2 H2B 124(2)
B5 B2 H2B 115(3)
B8 B2 H2B 115(3)
C7 N2 C2 122.1(5)
C7 N2 H2A 121(4)
C2 N2 H2A 116(4)
N2 C2 C1 110.8(5)
N2 C2 C3 113.3(5)
C1 C2 C3 113.0(5)
N2 C2 H2 117(3)
C1 C2 H2 100(3)
C3 C2 H2 102(3)
C10 B3 B10 59.5(4)
C10 B3 B2 104.5(6)
B10 B3 B2 108.9(6)
C10 B3 B8 103.6(6)
B10 B3 B8 58.6(4)
B2 B3 B8 61.4(5)
C10 B3 B7 59.5(5)
B10 B3 B7 110.3(6)
B2 B3 B7 59.7(5)
B8 B3 B7 109.1(7)
C10 B3 H3 118.9
B10 B3 H3 112.0
B2 B3 H3 131.0
B8 B3 H3 122.5
B7 B3 H3 124.9
C6 C3 C5 110.9(6)
C6 C3 C4 108.9(6)
C5 C3 C4 109.4(7)
C6 C3 C2 108.8(6)
C5 C3 C2 112.3(6)
C4 C3 C2 106.4(5)
C1 O4 C11 121.8(6)
C9 B4 B8 104.8(5)
C9 B4 B5 103.8(5)
B8 B4 B5 59.9(4)
C9 B4 B10 61.3(3)
B8 B4 B10 57.8(4)
B5 B4 B10 106.4(5)
C9 B4 B9 58.0(4)
B8 B4 B9 107.0(5)
B5 B4 B9 59.1(4)
B10 B4 B9 108.5(5)
C9 B4 H4 121(2)
B8 B4 H4 125(2)
B5 B4 H4 127(2)
B10 B4 H4 119(2)
B9 B4 H4 123(2)
C3 C4 H4A 109.5
C3 C4 H4B 109.5
H4A C4 H4B 109.5
C3 C4 H4C 109.5
H4A C4 H4C 109.5
H4B C4 H4C 109.5
B9 B5 B8 108.2(5)
B9 B5 B4 60.7(4)
B8 B5 B4 59.9(4)
B9 B5 B1 58.9(5)
B8 B5 B1 107.4(6)
B4 B5 B1 107.3(5)
B9 B5 B2 107.3(6)
B8 B5 B2 60.5(5)
B4 B5 B2 108.3(5)
B1 B5 B2 59.3(4)
B9 B5 H5 122(3)
B8 B5 H5 121(3)
B4 B5 H5 121(3)
B1 B5 H5 123(3)
B2 B5 H5 122(3)
C3 C5 H5A 109.5
C3 C5 H5B 109.5
H5A C5 H5B 109.5
C3 C5 H5C 109.5
H5A C5 H5C 109.5
H5B C5 H5C 109.5
B1 B6 C9 104.1(5)
B1 B6 C10 103.3(6)
C9 B6 C10 56.4(4)
B1 B6 B9 60.0(5)
C9 B6 B9 57.9(4)
C10 B6 B9 102.7(6)
B1 B6 B7 59.9(5)
C9 B6 B7 104.8(5)
C10 B6 B7 58.6(4)
B9 B6 B7 107.9(7)
B1 B6 H6 130(3)
C9 B6 H6 118(3)
C10 B6 H6 122(3)
B9 B6 H6 122(3)
B7 B6 H6 125(3)
C3 C6 H6A 109.5
C3 C6 H6B 109.5
H6A C6 H6B 109.5
C3 C6 H6C 109.5
H6A C6 H6C 109.5
H6B C6 H6C 109.5
C10 B7 B1 102.3(6)
C10 B7 B2 103.0(5)
B1 B7 B2 60.7(5)
C10 B7 B3 57.7(4)
B1 B7 B3 107.2(6)
B2 B7 B3 59.5(5)
C10 B7 B6 59.1(5)
B1 B7 B6 58.2(5)
B2 B7 B6 107.6(6)
B3 B7 B6 107.9(5)
C10 B7 H7 113(3)
B1 B7 H7 133(3)
B2 B7 H7 134(3)
B3 B7 H7 118(3)
B6 B7 H7 115(3)
O2 C7 N2 123.9(6)
O2 C7 C8 120.0(6)
N2 C7 C8 116.1(5)
B10 B8 B3 60.1(5)
B10 B8 B4 61.4(4)
B3 B8 B4 108.5(6)
B10 B8 B5 109.5(6)
B3 B8 B5 107.4(7)
B4 B8 B5 60.2(4)
B10 B8 B2 108.0(6)
B3 B8 B2 58.8(5)
B4 B8 B2 108.1(6)
B5 B8 B2 60.1(4)
B10 B8 H8 109(2)
B3 B8 H8 121(2)
B4 B8 H8 114(2)
B5 B8 H8 128(2)
B2 B8 H8 133(2)
C7 C8 C9 113.9(5)
C7 C8 H8B 125(3)
C9 C8 H8B 106(3)
C7 C8 H8A 123(3)
C9 C8 H8A 97(3)
H8B C8 H8A 86(4)
C8 C9 C10 115.2(5)
C8 C9 B9 125.3(5)
C10 C9 B9 110.4(5)
C8 C9 B4 122.3(5)
C10 C9 B4 109.8(4)
B9 C9 B4 63.6(4)
C8 C9 B6 117.1(5)
C10 C9 B6 61.8(4)
B9 C9 B6 62.2(3)
B4 C9 B6 115.1(5)
C8 C9 B10 114.8(4)
C10 C9 B10 59.8(3)
B9 C9 B10 113.4(5)
B4 C9 B10 61.8(4)
B6 C9 B10 113.3(5)
C9 B9 B1 104.5(5)
C9 B9 B5 105.0(5)
B1 B9 B5 61.3(5)
C9 B9 B6 59.9(4)
B1 B9 B6 58.6(5)
B5 B9 B6 108.5(7)
C9 B9 B4 58.4(4)
B1 B9 B4 108.8(6)
B5 B9 B4 60.2(4)
B6 B9 B4 108.9(6)
C9 B9 H9 107(4)
B1 B9 H9 141(4)
B5 B9 H9 129(4)
B6 B9 H9 121(4)
B4 B9 H9 108(4)
N1 B10 C10 116.0(5)
N1 B10 B8 133.2(5)
C10 B10 B8 104.9(5)
N1 B10 B3 123.4(6)
C10 B10 B3 58.5(4)
B8 B10 B3 61.2(4)
N1 B10 C9 117.3(5)
C10 B10 C9 55.9(3)
B8 B10 C9 103.8(5)
B3 B10 C9 103.6(5)
N1 B10 B4 125.6(5)
C10 B10 B4 102.7(4)
B8 B10 B4 60.8(4)
B3 B10 B4 108.8(5)
C9 B10 B4 57.0(3)
C9 C10 B3 113.2(5)
C9 C10 B10 64.3(3)
B3 C10 B10 62.0(4)
C9 C10 B7 112.2(5)
B3 C10 B7 62.7(5)
B10 C10 B7 115.1(6)
C9 C10 B6 61.8(4)
B3 C10 B6 114.8(6)
B10 C10 B6 117.1(5)
B7 C10 B6 62.3(5)
C9 C10 H10 117(3)
B3 C10 H10 124(3)
B10 C10 H10 123(3)
B7 C10 H10 115(3)
B6 C10 H10 109(3)
C12 C11 O4 108.4(6)
C12 C11 C14 113.5(7)
O4 C11 C14 102.8(6)
C12 C11 C13 112.4(7)
O4 C11 C13 109.6(5)
C14 C11 C13 109.6(6)
C11 C12 H12A 109.5
C11 C12 H12B 109.5
H12A C12 H12B 109.5
C11 C12 H12C 109.5
H12A C12 H12C 109.5
H12B C12 H12C 109.5
C11 C13 H13A 109.5
C11 C13 H13B 109.5
H13A C13 H13B 109.5
C11 C13 H13C 109.5
H13A C13 H13C 109.5
H13B C13 H13C 109.5
C11 C14 H14A 109.5
C11 C14 H14B 109.5
H14A C14 H14B 109.5
C11 C14 H14C 109.5
H14A C14 H14C 109.5
H14B C14 H14C 109.5
O1 C15 N1 120.8(6)
O1 C15 C16 123.4(6)
N1 C15 C16 115.7(5)
C15 C16 H16A 109.5
C15 C16 H16B 109.5
H16A C16 H16B 109.5
C15 C16 H16C 109.5
H16A C16 H16C 109.5
H16B C16 H16C 109.5

loop_
_geom_bond_atom_site_label_1
_geom_bond_atom_site_label_2
_geom_bond_distance
N1 C15 1.345(7)
N1 B10 1.475(8)
N1 H1C 0.71(5)
O1 C15 1.228(7)
B1 B6 1.726(12)
B1 B9 1.752(11)
B1 B7 1.757(12)
B1 B2 1.776(10)
B1 B5 1.793(11)
B1 H1B 1.18(6)
C1 O3 1.179(7)
C1 O4 1.331(7)
C1 C2 1.535(9)
B2 B3 1.756(12)
B2 B7 1.759(12)
B2 B5 1.795(12)
B2 B8 1.803(11)
B2 H2B 1.13(5)
N2 C7 1.329(7)
N2 C2 1.446(7)
N2 H2A 0.80(6)
O2 C7 1.232(6)
C2 C3 1.558(8)
C2 H2 1.32(7)
B3 C10 1.693(10)
B3 B10 1.754(10)
B3 B8 1.773(10)
B3 B7 1.780(13)
B3 H3 1.1076
C3 C6 1.497(9)
C3 C5 1.526(10)
C3 C4 1.548(8)
O4 C11 1.482(7)
B4 C9 1.706(8)
B4 B8 1.782(10)
B4 B5 1.787(10)
B4 B10 1.793(9)
B4 B9 1.795(10)
B4 H4 1.13(4)
C4 H4A 0.9600
C4 H4B 0.9600
C4 H4C 0.9600
B5 B9 1.767(11)
B5 B8 1.783(10)
B5 H5 1.17(5)
C5 H5A 0.9600
C5 H5B 0.9600
C5 H5C 0.9600
B6 C9 1.734(9)
B6 C10 1.734(11)
B6 B9 1.774(8)
B6 B7 1.791(13)
B6 H6 1.24(5)
C6 H6A 0.9600
C6 H6B 0.9600
C6 H6C 0.9600
B7 C10 1.726(10)
B7 H7 1.11(5)
C7 C8 1.479(8)
B8 B10 1.727(10)
B8 H8 1.12(4)
C8 C9 1.531(8)
C8 H8B 0.87(5)
C8 H8A 0.92(5)
C9 C10 1.639(8)
C9 B9 1.699(9)
C9 B10 1.785(7)
B9 H9 1.14(6)
B10 C10 1.711(8)
C10 H10 0.96(5)
C11 C12 1.480(10)
C11 C14 1.514(11)
C11 C13 1.530(9)
C12 H12A 0.9600
C12 H12B 0.9600
C12 H12C 0.9600
C13 H13A 0.9600
C13 H13B 0.9600
C13 H13C 0.9600
C14 H14A 0.9600
C14 H14B 0.9600
C14 H14C 0.9600
C15 C16 1.501(8)
C16 H16A 0.9600
C16 H16B 0.9600
C16 H16C 0.9600

loop_
_geom_torsion_atom_site_label_1
_geom_torsion_atom_site_label_2
_geom_torsion_atom_site_label_3
_geom_torsion_atom_site_label_4
_geom_torsion
B6 B1 B2 B3 1.2(9)
B9 B1 B2 B3 -64.2(9)
B7 B1 B2 B3 39.0(6)
B5 B1 B2 B3 -100.6(6)
B6 B1 B2 B7 -37.9(6)
B9 B1 B2 B7 -103.3(7)
B5 B1 B2 B7 -139.7(5)
B6 B1 B2 B5 101.8(6)
B9 B1 B2 B5 36.4(6)
B7 B1 B2 B5 139.7(5)
B6 B1 B2 B8 64.1(9)
B9 B1 B2 B8 -1.3(9)
B7 B1 B2 B8 101.9(6)
B5 B1 B2 B8 -37.7(6)
C7 N2 C2 C1 -100.0(6)
C7 N2 C2 C3 131.8(6)
O3 C1 C2 N2 139.8(7)
O4 C1 C2 N2 -40.9(7)
O3 C1 C2 C3 -91.8(8)
O4 C1 C2 C3 87.5(7)
B7 B2 B3 C10 40.7(5)
B1 B2 B3 C10 2.3(8)
B5 B2 B3 C10 -61.3(7)
B8 B2 B3 C10 -97.9(6)
B7 B2 B3 B10 103.0(7)
B1 B2 B3 B10 64.5(8)
B5 B2 B3 B10 1.0(8)
B8 B2 B3 B10 -35.6(5)
B7 B2 B3 B8 138.6(7)
B1 B2 B3 B8 100.1(7)
B5 B2 B3 B8 36.6(6)
B1 B2 B3 B7 -38.5(6)
B5 B2 B3 B7 -102.0(6)
B8 B2 B3 B7 -138.6(7)
N2 C2 C3 C6 -176.1(6)
C1 C2 C3 C6 56.9(8)
N2 C2 C3 C5 60.8(7)
C1 C2 C3 C5 -66.3(7)
N2 C2 C3 C4 -58.8(8)
C1 C2 C3 C4 174.1(6)
O3 C1 O4 C11 -1.6(11)
C2 C1 O4 C11 179.0(5)
C9 B4 B5 B9 -38.5(5)
B8 B4 B5 B9 -137.8(6)
B10 B4 B5 B9 -102.1(5)
C9 B4 B5 B8 99.3(5)
B10 B4 B5 B8 35.6(5)
B9 B4 B5 B8 137.8(6)
C9 B4 B5 B1 -1.1(7)
B8 B4 B5 B1 -100.4(6)
B10 B4 B5 B1 -64.8(7)
B9 B4 B5 B1 37.4(5)
C9 B4 B5 B2 61.5(7)
B8 B4 B5 B2 -37.8(6)
B10 B4 B5 B2 -2.2(7)
B9 B4 B5 B2 100.0(6)
B6 B1 B5 B9 37.3(6)
B7 B1 B5 B9 103.3(6)
B2 B1 B5 B9 139.5(6)
B6 B1 B5 B8 -63.9(7)
B9 B1 B5 B8 -101.2(6)
B7 B1 B5 B8 2.1(7)
B2 B1 B5 B8 38.3(6)
B6 B1 B5 B4 -0.8(8)
B9 B1 B5 B4 -38.1(5)
B7 B1 B5 B4 65.1(7)
B2 B1 B5 B4 101.3(6)
B6 B1 B5 B2 -102.2(6)
B9 B1 B5 B2 -139.5(6)
B7 B1 B5 B2 -36.2(5)
B3 B2 B5 B9 64.8(7)
B7 B2 B5 B9 0.4(7)
B1 B2 B5 B9 -35.7(5)
B8 B2 B5 B9 101.6(6)
B3 B2 B5 B8 -36.8(6)
B7 B2 B5 B8 -101.1(6)
B1 B2 B5 B8 -137.2(6)
B3 B2 B5 B4 0.8(8)
B7 B2 B5 B4 -63.6(7)
B1 B2 B5 B4 -99.7(6)
B8 B2 B5 B4 37.5(6)
B3 B2 B5 B1 100.5(7)
B7 B2 B5 B1 36.1(5)
B8 B2 B5 B1 137.2(6)
B9 B1 B6 C9 39.0(4)
B7 B1 B6 C9 -99.2(6)
B2 B1 B6 C9 -62.2(8)
B5 B1 B6 C9 2.4(7)
B9 B1 B6 C10 97.2(6)
B7 B1 B6 C10 -41.0(5)
B2 B1 B6 C10 -4.0(8)
B5 B1 B6 C10 60.6(7)
B7 B1 B6 B9 -138.1(6)
B2 B1 B6 B9 -101.2(7)
B5 B1 B6 B9 -36.6(6)
B9 B1 B6 B7 138.1(6)
B2 B1 B6 B7 36.9(6)
B5 B1 B6 B7 101.5(6)
B6 B1 B7 C10 41.0(5)
B9 B1 B7 C10 2.3(8)
B2 B1 B7 C10 -98.1(6)
B5 B1 B7 C10 -61.6(7)
B6 B1 B7 B2 139.1(6)
B9 B1 B7 B2 100.4(7)
B5 B1 B7 B2 36.5(5)
B6 B1 B7 B3 100.7(6)
B9 B1 B7 B3 62.0(8)
B2 B1 B7 B3 -38.4(6)
B5 B1 B7 B3 -1.9(8)
B9 B1 B7 B6 -38.7(6)
B2 B1 B7 B6 -139.1(6)
B5 B1 B7 B6 -102.6(6)
B3 B2 B7 C10 -39.5(5)
B1 B2 B7 C10 97.0(6)
B5 B2 B7 C10 60.6(6)
B8 B2 B7 C10 -2.4(8)
B3 B2 B7 B1 -136.5(6)
B5 B2 B7 B1 -36.4(5)
B8 B2 B7 B1 -99.4(6)
B1 B2 B7 B3 136.5(6)
B5 B2 B7 B3 100.1(6)
B8 B2 B7 B3 37.1(6)
B3 B2 B7 B6 -100.8(6)
B1 B2 B7 B6 35.7(5)
B5 B2 B7 B6 -0.6(7)
B8 B2 B7 B6 -63.7(7)
B10 B3 B7 C10 32.3(5)
B2 B3 B7 C10 132.9(6)
B8 B3 B7 C10 94.9(7)
C10 B3 B7 B1 -93.9(6)
B10 B3 B7 B1 -61.7(8)
B2 B3 B7 B1 38.9(6)
B8 B3 B7 B1 1.0(9)
C10 B3 B7 B2 -132.9(6)
B10 B3 B7 B2 -100.6(6)
B8 B3 B7 B2 -37.9(6)
C10 B3 B7 B6 -32.6(5)
B10 B3 B7 B6 -0.3(8)
B2 B3 B7 B6 100.3(6)
B8 B3 B7 B6 62.4(8)
B1 B6 B7 C10 -131.6(6)
C9 B6 B7 C10 -33.7(5)
B9 B6 B7 C10 -94.2(7)
C9 B6 B7 B1 97.9(6)
C10 B6 B7 B1 131.6(6)
B9 B6 B7 B1 37.4(6)
B1 B6 B7 B2 -36.8(5)
C9 B6 B7 B2 61.1(7)
C10 B6 B7 B2 94.8(6)
B9 B6 B7 B2 0.6(8)
B1 B6 B7 B3 -99.6(7)
C9 B6 B7 B3 -1.7(8)
C10 B6 B7 B3 32.0(5)
B9 B6 B7 B3 -62.2(8)
C2 N2 C7 O2 -2.0(9)
C2 N2 C7 C8 179.0(5)
C10 B3 B8 B10 -40.6(5)
B2 B3 B8 B10 -139.8(5)
B7 B3 B8 B10 -102.7(6)
C10 B3 B8 B4 -1.2(9)
B10 B3 B8 B4 39.4(5)
B2 B3 B8 B4 -100.4(6)
B7 B3 B8 B4 -63.3(8)
C10 B3 B8 B5 62.4(8)
B10 B3 B8 B5 102.9(6)
B2 B3 B8 B5 -36.9(5)
B7 B3 B8 B5 0.3(9)
C10 B3 B8 B2 99.2(6)
B10 B3 B8 B2 139.8(5)
B7 B3 B8 B2 37.1(6)
C9 B4 B8 B10 41.0(4)
B5 B4 B8 B10 138.6(5)
B9 B4 B8 B10 101.5(5)
C9 B4 B8 B3 2.2(7)
B5 B4 B8 B3 99.9(7)
B10 B4 B8 B3 -38.8(6)
B9 B4 B8 B3 62.8(7)
C9 B4 B8 B5 -97.6(5)
B10 B4 B8 B5 -138.6(5)
B9 B4 B8 B5 -37.1(5)
C9 B4 B8 B2 -60.0(7)
B5 B4 B8 B2 37.6(6)
B10 B4 B8 B2 -101.1(6)
B9 B4 B8 B2 0.5(7)
B9 B5 B8 B10 0.1(8)
B4 B5 B8 B10 -38.0(5)
B1 B5 B8 B10 62.3(7)
B2 B5 B8 B10 100.0(6)
B9 B5 B8 B3 -63.7(8)
B4 B5 B8 B3 -101.7(7)
B1 B5 B8 B3 -1.4(8)
B2 B5 B8 B3 36.3(6)
B9 B5 B8 B4 38.1(5)
B1 B5 B8 B4 100.3(6)
B2 B5 B8 B4 138.0(6)
B9 B5 B8 B2 -100.0(6)
B4 B5 B8 B2 -138.0(6)
B1 B5 B8 B2 -37.7(6)
B3 B2 B8 B10 36.0(5)
B7 B2 B8 B10 -1.5(8)
B1 B2 B8 B10 -64.5(8)
B5 B2 B8 B10 -102.6(6)
B7 B2 B8 B3 -37.6(7)
B1 B2 B8 B3 -100.5(7)
B5 B2 B8 B3 -138.7(7)
B3 B2 B8 B4 101.0(7)
B7 B2 B8 B4 63.5(7)
B1 B2 B8 B4 0.5(8)
B5 B2 B8 B4 -37.6(5)
B3 B2 B8 B5 138.7(7)
B7 B2 B8 B5 101.1(6)
B1 B2 B8 B5 38.1(6)
O2 C7 C8 C9 71.8(8)
N2 C7 C8 C9 -109.2(6)
C7 C8 C9 C10 156.7(5)
C7 C8 C9 B9 13.2(9)
C7 C8 C9 B4 -65.5(7)
C7 C8 C9 B6 86.9(7)
C7 C8 C9 B10 -136.6(6)
B8 B4 C9 C8 -142.2(5)
B5 B4 C9 C8 155.7(5)
B10 B4 C9 C8 -103.0(6)
B9 B4 C9 C8 116.7(6)
B8 B4 C9 C10 -2.5(5)
B5 B4 C9 C10 -64.5(5)
B10 B4 C9 C10 36.8(4)
B9 B4 C9 C10 -103.5(5)
B8 B4 C9 B9 101.1(5)
B5 B4 C9 B9 39.0(5)
B10 B4 C9 B9 140.3(5)
B8 B4 C9 B6 64.8(6)
B5 B4 C9 B6 2.8(7)
B10 B4 C9 B6 104.1(5)
B9 B4 C9 B6 -36.2(6)
B8 B4 C9 B10 -39.3(4)
B5 B4 C9 B10 -101.3(5)
B9 B4 C9 B10 -140.3(5)
B1 B6 C9 C8 -157.7(5)
C10 B6 C9 C8 105.6(6)
B9 B6 C9 C8 -117.7(6)
B7 B6 C9 C8 140.2(6)
B1 B6 C9 C10 96.7(6)
B9 B6 C9 C10 136.8(7)
B7 B6 C9 C10 34.7(5)
B1 B6 C9 B9 -40.0(5)
C10 B6 C9 B9 -136.8(7)
B7 B6 C9 B9 -102.1(7)
B1 B6 C9 B4 -3.3(7)
C10 B6 C9 B4 -100.0(5)
B9 B6 C9 B4 36.7(6)
B7 B6 C9 B4 -65.4(7)
B1 B6 C9 B10 65.2(7)
C10 B6 C9 B10 -31.6(5)
B9 B6 C9 B10 105.2(6)
B7 B6 C9 B10 3.1(7)
C8 C9 B9 B1 144.4(6)
C10 C9 B9 B1 -0.7(7)
B4 C9 B9 B1 -103.4(6)
B6 C9 B9 B1 39.4(5)
B10 C9 B9 B1 -65.6(6)
C8 C9 B9 B5 -152.1(6)
C10 C9 B9 B5 62.9(6)
B4 C9 B9 B5 -39.8(5)
B6 C9 B9 B5 103.0(7)
B10 C9 B9 B5 -2.0(7)
C8 C9 B9 B6 104.9(7)
C10 C9 B9 B6 -40.1(6)
B4 C9 B9 B6 -142.8(7)
B10 C9 B9 B6 -105.0(6)
C8 C9 B9 B4 -112.3(7)
C10 C9 B9 B4 102.7(5)
B6 C9 B9 B4 142.8(7)
B10 C9 B9 B4 37.8(5)
B6 B1 B9 C9 -40.0(4)
B7 B1 B9 C9 -1.1(8)
B2 B1 B9 C9 62.7(7)
B5 B1 B9 C9 99.4(6)
B6 B1 B9 B5 -139.4(7)
B7 B1 B9 B5 -100.5(6)
B2 B1 B9 B5 -36.6(6)
B7 B1 B9 B6 38.9(7)
B2 B1 B9 B6 102.8(7)
B5 B1 B9 B6 139.4(7)
B6 B1 B9 B4 -101.1(6)
B7 B1 B9 B4 -62.2(7)
B2 B1 B9 B4 1.7(8)
B5 B1 B9 B4 38.3(5)
B8 B5 B9 C9 1.1(7)
B4 B5 B9 C9 38.9(5)
B1 B5 B9 C9 -98.6(6)
B2 B5 B9 C9 -62.8(7)
B8 B5 B9 B1 99.7(6)
B4 B5 B9 B1 137.4(5)
B2 B5 B9 B1 35.8(5)
B8 B5 B9 B6 63.9(8)
B4 B5 B9 B6 101.6(7)
B1 B5 B9 B6 -35.9(6)
B2 B5 B9 B6 0.0(8)
B8 B5 B9 B4 -37.7(5)
B1 B5 B9 B4 -137.4(5)
B2 B5 B9 B4 -101.6(6)
B1 B6 B9 C9 133.9(5)
C10 B6 B9 C9 35.8(5)
B7 B6 B9 C9 96.6(6)
C9 B6 B9 B1 -133.9(5)
C10 B6 B9 B1 -98.1(6)
B7 B6 B9 B1 -37.3(6)
B1 B6 B9 B5 37.0(6)
C9 B6 B9 B5 -96.9(6)
C10 B6 B9 B5 -61.1(8)
B7 B6 B9 B5 -0.4(9)
B1 B6 B9 B4 101.0(6)
C9 B6 B9 B4 -33.0(6)
C10 B6 B9 B4 2.8(9)
B7 B6 B9 B4 63.6(8)
B8 B4 B9 C9 -97.2(5)
B5 B4 B9 C9 -134.6(6)
B10 B4 B9 C9 -36.2(5)
C9 B4 B9 B1 95.8(6)
B8 B4 B9 B1 -1.3(7)
B5 B4 B9 B1 -38.8(5)
B10 B4 B9 B1 59.6(7)
C9 B4 B9 B5 134.6(6)
B8 B4 B9 B5 37.5(5)
B10 B4 B9 B5 98.4(6)
C9 B4 B9 B6 33.5(6)
B8 B4 B9 B6 -63.6(8)
B5 B4 B9 B6 -101.1(8)
B10 B4 B9 B6 -2.7(9)
C15 N1 B10 C10 162.9(6)
C15 N1 B10 B8 -49.0(11)
C15 N1 B10 B3 -129.2(7)
C15 N1 B10 C9 99.7(7)
C15 N1 B10 B4 32.3(10)
B3 B8 B10 N1 -110.3(8)
B4 B8 B10 N1 113.0(8)
B5 B8 B10 N1 150.4(7)
B2 B8 B10 N1 -145.8(7)
B3 B8 B10 C10 40.3(6)
B4 B8 B10 C10 -96.5(5)
B5 B8 B10 C10 -59.0(6)
B2 B8 B10 C10 4.8(7)
B4 B8 B10 B3 -136.8(6)
B5 B8 B10 B3 -99.3(7)
B2 B8 B10 B3 -35.5(5)
B3 B8 B10 C9 98.1(6)
B4 B8 B10 C9 -38.6(4)
B5 B8 B10 C9 -1.2(7)
B2 B8 B10 C9 62.6(6)
B3 B8 B10 B4 136.8(6)
B5 B8 B10 B4 37.5(5)
B2 B8 B10 B4 101.3(6)
C10 B3 B10 N1 -102.2(7)
B2 B3 B10 N1 161.8(6)
B8 B3 B10 N1 125.0(7)
B7 B3 B10 N1 -134.4(6)
B2 B3 B10 C10 -96.0(6)
B8 B3 B10 C10 -132.8(6)
B7 B3 B10 C10 -32.3(5)
C10 B3 B10 B8 132.8(6)
B2 B3 B10 B8 36.8(5)
B7 B3 B10 B8 100.5(7)
C10 B3 B10 C9 34.3(4)
B2 B3 B10 C9 -61.7(6)
B8 B3 B10 C9 -98.5(6)
B7 B3 B10 C9 2.0(7)
C10 B3 B10 B4 93.6(5)
B2 B3 B10 B4 -2.4(7)
B8 B3 B10 B4 -39.2(6)
B7 B3 B10 B4 61.4(7)
C8 C9 B10 N1 -1.7(8)
C10 C9 B10 N1 104.2(6)
B9 C9 B10 N1 -155.0(6)
B4 C9 B10 N1 -116.5(6)
B6 C9 B10 N1 136.5(6)
C8 C9 B10 C10 -105.9(6)
B9 C9 B10 C10 100.8(5)
B4 C9 B10 C10 139.3(5)
B6 C9 B10 C10 32.3(5)
C8 C9 B10 B8 155.4(5)
C10 C9 B10 B8 -98.8(5)
B9 C9 B10 B8 2.0(7)
B4 C9 B10 B8 40.6(5)
B6 C9 B10 B8 -66.5(7)
C8 C9 B10 B3 -141.4(5)
C10 C9 B10 B3 -35.5(5)
B9 C9 B10 B3 65.3(7)
B4 C9 B10 B3 103.8(5)
B6 C9 B10 B3 -3.2(7)
C8 C9 B10 B4 114.8(6)
C10 C9 B10 B4 -139.3(5)
B9 C9 B10 B4 -38.6(5)
B6 C9 B10 B4 -107.1(6)
C9 B4 B10 N1 101.9(6)
B8 B4 B10 N1 -124.4(7)
B5 B4 B10 N1 -161.0(6)
B9 B4 B10 N1 136.8(6)
C9 B4 B10 C10 -33.6(4)
B8 B4 B10 C10 100.1(5)
B5 B4 B10 C10 63.5(6)
B9 B4 B10 C10 1.2(6)
C9 B4 B10 B8 -133.7(5)
B5 B4 B10 B8 -36.6(5)
B9 B4 B10 B8 -98.8(6)
C9 B4 B10 B3 -94.3(5)
B8 B4 B10 B3 39.4(6)
B5 B4 B10 B3 2.8(7)
B9 B4 B10 B3 -59.5(7)
B8 B4 B10 C9 133.7(5)
B5 B4 B10 C9 97.1(5)
B9 B4 B10 C9 34.8(5)
C8 C9 C10 B3 144.7(6)
B9 C9 C10 B3 -66.4(7)
B4 C9 C10 B3 1.9(6)
B6 C9 C10 B3 -106.7(6)
B10 C9 C10 B3 39.5(5)
C8 C9 C10 B10 105.2(5)
B9 C9 C10 B10 -105.9(5)
B4 C9 C10 B10 -37.6(4)
B6 C9 C10 B10 -146.2(6)
C8 C9 C10 B7 -146.6(6)
B9 C9 C10 B7 2.3(7)
B4 C9 C10 B7 70.6(6)
B6 C9 C10 B7 -38.0(6)
B10 C9 C10 B7 108.2(6)
C8 C9 C10 B6 -108.6(6)
B9 C9 C10 B6 40.3(6)
B4 C9 C10 B6 108.6(5)
B10 C9 C10 B6 146.2(6)
B10 B3 C10 C9 -40.5(5)
B2 B3 C10 C9 63.2(7)
B8 B3 C10 C9 -0.4(8)
B7 B3 C10 C9 104.0(6)
B2 B3 C10 B10 103.7(6)
B8 B3 C10 B10 40.1(5)
B7 B3 C10 B10 144.5(6)
B10 B3 C10 B7 -144.5(6)
B2 B3 C10 B7 -40.8(6)
B8 B3 C10 B7 -104.3(7)
B10 B3 C10 B6 -108.8(5)
B2 B3 C10 B6 -5.2(7)
B8 B3 C10 B6 -68.7(7)
B7 B3 C10 B6 35.6(5)
N1 B10 C10 C9 -106.6(6)
B8 B10 C10 C9 96.8(5)
B3 B10 C10 C9 138.5(5)
B4 B10 C10 C9 34.1(4)
N1 B10 C10 B3 114.8(6)
B8 B10 C10 B3 -41.7(5)
C9 B10 C10 B3 -138.5(5)
B4 B10 C10 B3 -104.5(6)
N1 B10 C10 B7 149.6(6)
B8 B10 C10 B7 -6.9(7)
B3 B10 C10 B7 34.8(6)
C9 B10 C10 B7 -103.8(6)
B4 B10 C10 B7 -69.7(6)
N1 B10 C10 B6 -140.0(6)
B8 B10 C10 B6 63.4(7)
B3 B10 C10 B6 105.1(7)
C9 B10 C10 B6 -33.4(6)
B4 B10 C10 B6 0.7(7)
B1 B7 C10 C9 -2.8(8)
B2 B7 C10 C9 -65.1(7)
B3 B7 C10 C9 -105.5(6)
B6 B7 C10 C9 37.8(5)
B1 B7 C10 B3 102.8(6)
B2 B7 C10 B3 40.4(5)
B6 B7 C10 B3 143.3(6)
B1 B7 C10 B10 68.2(7)
B2 B7 C10 B10 5.9(8)
B3 B7 C10 B10 -34.5(5)
B6 B7 C10 B10 108.8(6)
B1 B7 C10 B6 -40.6(5)
B2 B7 C10 B6 -102.9(6)
B3 B7 C10 B6 -143.3(6)
B1 B6 C10 C9 -98.3(5)
B9 B6 C10 C9 -36.5(6)
B7 B6 C10 C9 -139.9(6)
B1 B6 C10 B3 5.8(7)
C9 B6 C10 B3 104.1(5)
B9 B6 C10 B3 67.6(8)
B7 B6 C10 B3 -35.8(6)
B1 B6 C10 B10 -64.0(7)
C9 B6 C10 B10 34.3(6)
B9 B6 C10 B10 -2.2(9)
B7 B6 C10 B10 -105.6(7)
B1 B6 C10 B7 41.6(6)
C9 B6 C10 B7 139.9(6)
B9 B6 C10 B7 103.4(7)
C1 O4 C11 C12 -61.2(8)
C1 O4 C11 C14 178.4(6)
C1 O4 C11 C13 61.9(8)
B10 N1 C15 O1 2.5(11)
B10 N1 C15 C16 179.0(6)
